data_1509924
loop_
_publ_author_name
'Shimojo, Y.'
'Abe, H.'
'Morii, Y.'
'Yoshii, K.'
'Uruga, T.'
'Nakamura, A.'
'Ishii, Y.'
'Mizumaki, M.'
'Kato, K.'

_publ_section_title
;
 Neutron diffraction and x-ray absorption study of Ag5 Pb2 O6
;
_journal_name_full 'Journal of Solid State Chemistry'
_journal_page_first 377
_journal_page_last 381
_journal_paper_doi 10.1016/j.jssc.2006.10.025
_journal_volume 180
_journal_year 2007
_chemical_formula_sum 'Ag5 O6 Pb2'
_chemical_name_systematic 'Ag5 Pb2 O6'
_space_group_IT_number 162
_symmetry_space_group_name_Hall '-P 3 2'
_symmetry_space_group_name_H-M 'P -3 1 m'
_cell_angle_alpha 90
_cell_angle_beta 90
_cell_angle_gamma 120
_cell_formula_units_Z 1
_cell_length_a 5.9405
_cell_length_b 5.9405
_cell_length_c 6.4349
_cell_volume 196.661
_citation_journal_id_ASTM JSSCBI
_cod_data_source_file silver3-x_217.cif
_cod_data_source_block Ag5O6Pb2
_cod_original_cell_volume 196.6611
_cod_database_code 1509924

loop_
_symmetry_equiv_pos_as_xyz
x,y,z
-y,x-y,z
-x+y,-x,z
-y,-x,-z
x,x-y,-z
-x+y,y,-z
-x,-y,-z
y,-x+y,-z
x-y,x,-z
y,x,z
-x,-x+y,z
x-y,-y,z

loop_
_atom_site_label
_atom_site_type_symbol
_atom_site_fract_x
_atom_site_fract_y
_atom_site_fract_z
_atom_site_occupancy
_atom_site_U_iso_or_equiv
Ag1 Ag+1 0 0 0.2412 1 0.0
Pb1 Pb+3 0.6667 0.3333 0.5 0.995 0.0
Ag2 Ag+1 0.5 0 0 1 0.0
O1 O-2 0.6208 0 0.6892 0.995 0.0
